data_7109476
loop_
_publ_author_name
'Hongzhi Yang'
'Juan Feng'
'Yefeng Tang'

_publ_section_title
;
 Biomimetic total syntheses of spirobacillenes A and B
;
_journal_name_full Chem.Commun.
_journal_page_first 6442
_journal_paper_doi 10.1039/c3cc42686f
_journal_volume 49
_journal_year 2013
_chemical_absolute_configuration unk
_chemical_formula_moiety 'C24 H27 N O3 Si'
_chemical_formula_sum 'C24 H27 N O3 Si'
_chemical_formula_weight 405.56
_chemical_name_systematic
;
?
;
_space_group_IT_number 19
_symmetry_cell_setting orthorhombic
_symmetry_space_group_name_Hall 'P 2ac 2ab'
_symmetry_space_group_name_H-M 'P 21 21 21'
_atom_sites_solution_hydrogens geom
_atom_sites_solution_primary direct
_atom_sites_solution_secondary difmap
_audit_creation_method SHELXL-97
_cell_angle_alpha 90.00
_cell_angle_beta 90.00
_cell_angle_gamma 90.00
_cell_formula_units_Z 8
_cell_length_a 11.284(3)
_cell_length_b 14.658(3)
_cell_length_c 27.222(7)
_cell_measurement_reflns_used 15048
_cell_measurement_temperature 173(2)
_cell_measurement_theta_max 27.48
_cell_measurement_theta_min 1.39
_cell_volume 4502.5(19)
_computing_cell_refinement 'CrystalClear (Rigaku Inc., 2007)'
_computing_data_collection 'CrystalClear (Rigaku Inc., 2007)'
_computing_data_reduction 'CrystalClear (Rigaku Inc., 2007)'
_computing_molecular_graphics 'Olex2 ver 1.1'
_computing_publication_material 'SHELX97 (Sheldrick, 2008)'
_computing_structure_refinement 'Olex2 ver 1.1'
_computing_structure_solution 'SHELXS-97 (Sheldrick, 2008)'
_diffrn_ambient_temperature 173(2)
_diffrn_measured_fraction_theta_full 0.996
_diffrn_measured_fraction_theta_max 0.996
_diffrn_measurement_device_type 'Saturn724+ CCD'
_diffrn_measurement_method '\w scans at fixed \c = 45\%'
_diffrn_radiation_monochromator graphite
_diffrn_radiation_source 'sealed tube'
_diffrn_radiation_type MoK\a
_diffrn_radiation_wavelength 0.71073
_diffrn_reflns_av_R_equivalents 0.0670
_diffrn_reflns_av_sigmaI/netI 0.0346
_diffrn_reflns_limit_h_max 14
_diffrn_reflns_limit_h_min -14
_diffrn_reflns_limit_k_max 18
_diffrn_reflns_limit_k_min -18
_diffrn_reflns_limit_l_max 35
_diffrn_reflns_limit_l_min -35
_diffrn_reflns_number 44582
_diffrn_reflns_theta_full 27.47
_diffrn_reflns_theta_max 27.47
_diffrn_reflns_theta_min 1.95
_exptl_absorpt_coefficient_mu 0.128
_exptl_absorpt_correction_T_max 1.0000
_exptl_absorpt_correction_T_min 0.6035
_exptl_absorpt_correction_type multi-scan
_exptl_absorpt_process_details 'CrystalClear (Rigaku Inc., 2007)'
_exptl_crystal_colour colorless
_exptl_crystal_density_diffrn 1.197
_exptl_crystal_density_method 'not measured'
_exptl_crystal_description plate
_exptl_crystal_F_000 1728
_exptl_crystal_size_max 0.48
_exptl_crystal_size_mid 0.28
_exptl_crystal_size_min 0.09
_refine_diff_density_max 0.284
_refine_diff_density_min -0.278
_refine_diff_density_rms 0.059
_refine_ls_abs_structure_details 'Flack H D (1983), Acta Cryst. A39, 876-881'
_refine_ls_abs_structure_Flack -10(10)
_refine_ls_extinction_method none
_refine_ls_goodness_of_fit_ref 1.274
_refine_ls_hydrogen_treatment constr
_refine_ls_matrix_type full
_refine_ls_number_parameters 535
_refine_ls_number_reflns 5686
_refine_ls_number_restraints 0
_refine_ls_restrained_S_all 1.274
_refine_ls_R_factor_all 0.0594
_refine_ls_R_factor_gt 0.0575
_refine_ls_shift/su_max 0.001
_refine_ls_shift/su_mean 0.000
_refine_ls_structure_factor_coef Fsqd
_refine_ls_weighting_details 'calc w=1/[\s^2^(Fo^2^)+(0.0385P)^2^+2.0383P] where P=(Fo^2^+2Fc^2^)/3'
_refine_ls_weighting_scheme calc
_refine_ls_wR_factor_gt 0.1275
_refine_ls_wR_factor_ref 0.1284
_reflns_number_gt 5586
_reflns_number_total 5686
_reflns_threshold_expression >2sigma(I)
_cod_data_source_file c3cc42686f.txt
_cod_data_source_block sa2478
_cod_original_cell_volume 4502.4(18)
_cod_original_sg_symbol_H-M P2(1)2(1)2(1)
_cod_database_code 7109476

loop_
_symmetry_equiv_pos_as_xyz
'x, y, z'
'-x+1/2, -y, z+1/2'
'-x, y+1/2, -z+1/2'
'x+1/2, -y+1/2, -z'

loop_
_atom_site_label
_atom_site_type_symbol
_atom_site_fract_x
_atom_site_fract_y
_atom_site_fract_z
_atom_site_U_iso_or_equiv
_atom_site_adp_type
_atom_site_occupancy
_atom_site_symmetry_multiplicity
_atom_site_calc_flag
_atom_site_refinement_flags
Si1 Si 0.25556(10) 0.56775(8) 0.48309(4) 0.0378(2) Uani 1 1 d .
Si2 Si 0.69416(9) 0.35258(7) 0.54323(3) 0.0285(2) Uani 1 1 d .
O1 O -0.0630(3) 0.22668(19) 0.21165(10) 0.0488(8) Uani 1 1 d .
O2 O 0.0536(3) 0.25567(17) 0.30527(9) 0.0369(6) Uani 1 1 d .
H2 H 0.0162 0.2084 0.2973 0.055 Uiso 1 1 calc R
O3 O 0.3287(2) 0.55914(17) 0.43028(8) 0.0343(6) Uani 1 1 d .
O4 O 1.0797(3) 0.78073(19) 0.78471(11) 0.0478(7) Uani 1 1 d .
O5 O 0.9661(3) 0.75001(17) 0.68986(9) 0.0410(7) Uani 1 1 d .
H5 H 1.0028 0.7979 0.6974 0.061 Uiso 1 1 calc R
O6 O 0.6554(2) 0.44525(17) 0.57467(9) 0.0351(6) Uani 1 1 d .
N1 N 0.0597(3) 0.5929(2) 0.19726(11) 0.0323(6) Uani 1 1 d .
N2 N 0.9394(3) 0.4203(2) 0.80383(11) 0.0334(7) Uani 1 1 d .
C1 C 0.1018(3) 0.4374(2) 0.21445(12) 0.0275(7) Uani 1 1 d .
C2 C 0.0199(3) 0.5195(2) 0.21674(13) 0.0316(7) Uani 1 1 d .
H2A H -0.0561 0.5166 0.2317 0.038 Uiso 1 1 calc R
C3 C 0.2067(3) 0.4823(2) 0.19005(11) 0.0267(7) Uani 1 1 d .
C4 C 0.1771(3) 0.5727(2) 0.18038(12) 0.0306(7) Uani 1 1 d .
C5 C 0.2544(4) 0.6320(3) 0.15763(13) 0.0382(8) Uani 1 1 d .
H5A H 0.2328 0.6935 0.1512 0.046 Uiso 1 1 calc R
C6 C 0.3650(4) 0.5988(3) 0.14437(15) 0.0448(10) Uani 1 1 d .
H6 H 0.4206 0.6381 0.1290 0.054 Uiso 1 1 calc R
C7 C 0.3948(3) 0.5095(3) 0.15333(14) 0.0436(10) Uani 1 1 d .
H7 H 0.4707 0.4882 0.1435 0.052 Uiso 1 1 calc R
C8 C 0.3170(3) 0.4490(3) 0.17648(12) 0.0340(8) Uani 1 1 d .
H8 H 0.3389 0.3875 0.1827 0.041 Uiso 1 1 calc R
C9 C 0.0421(4) 0.3615(3) 0.18279(13) 0.0358(8) Uani 1 1 d .
H9A H -0.0274 0.3860 0.1649 0.043 Uiso 1 1 calc R
H9B H 0.0989 0.3361 0.1587 0.043 Uiso 1 1 calc R
C10 C 0.0047(3) 0.2897(2) 0.21924(14) 0.0332(8) Uani 1 1 d .
C11 C 0.0646(3) 0.3102(2) 0.26627(13) 0.0283(7) Uani 1 1 d .
C12 C 0.1213(3) 0.3916(2) 0.26425(12) 0.0257(7) Uani 1 1 d .
C13 C 0.1850(3) 0.4350(2) 0.30504(11) 0.0251(6) Uani 1 1 d .
C14 C 0.2273(3) 0.3821(2) 0.34438(12) 0.0301(7) Uani 1 1 d .
H14 H 0.2220 0.3175 0.3428 0.036 Uiso 1 1 calc R
C15 C 0.2768(3) 0.4235(2) 0.38572(12) 0.0317(7) Uani 1 1 d .
H15 H 0.3060 0.3868 0.4119 0.038 Uiso 1 1 calc R
C16 C 0.2838(3) 0.5182(2) 0.38888(12) 0.0303(7) Uani 1 1 d .
C17 C 0.2469(3) 0.5714(2) 0.34963(12) 0.0309(7) Uani 1 1 d .
H17 H 0.2549 0.6358 0.3510 0.037 Uiso 1 1 calc R
C18 C 0.1980(3) 0.5301(2) 0.30817(12) 0.0284(7) Uani 1 1 d .
H18 H 0.1730 0.5671 0.2815 0.034 Uiso 1 1 calc R
C19 C 0.2739(6) 0.4626(3) 0.52100(18) 0.0707(17) Uani 1 1 d .
H19A H 0.3584 0.4519 0.5271 0.106 Uiso 1 1 calc R
H19B H 0.2405 0.4102 0.5034 0.106 Uiso 1 1 calc R
H19C H 0.2325 0.4703 0.5524 0.106 Uiso 1 1 calc R
C20 C 0.0960(4) 0.5843(5) 0.4681(2) 0.0787(18) Uani 1 1 d .
H20A H 0.0667 0.5313 0.4499 0.118 Uiso 1 1 calc R
H20B H 0.0866 0.6393 0.4481 0.118 Uiso 1 1 calc R
H20C H 0.0506 0.5911 0.4986 0.118 Uiso 1 1 calc R
C21 C 0.3222(4) 0.6692(3) 0.51442(14) 0.0419(9) Uani 1 1 d .
C22 C 0.4520(5) 0.6514(4) 0.5274(2) 0.0716(16) Uani 1 1 d .
H22A H 0.4978 0.6425 0.4972 0.107 Uiso 1 1 calc R
H22B H 0.4577 0.5966 0.5479 0.107 Uiso 1 1 calc R
H22C H 0.4838 0.7038 0.5455 0.107 Uiso 1 1 calc R
C23 C 0.3144(5) 0.7522(3) 0.48045(19) 0.0659(14) Uani 1 1 d .
H23A H 0.2317 0.7618 0.4707 0.099 Uiso 1 1 calc R
H23B H 0.3628 0.7416 0.4511 0.099 Uiso 1 1 calc R
H23C H 0.3435 0.8063 0.4978 0.099 Uiso 1 1 calc R
C24 C 0.2516(6) 0.6898(4) 0.56156(19) 0.0812(19) Uani 1 1 d .
H24A H 0.2564 0.6375 0.5839 0.122 Uiso 1 1 calc R
H24B H 0.1684 0.7013 0.5531 0.122 Uiso 1 1 calc R
H24C H 0.2848 0.7439 0.5777 0.122 Uiso 1 1 calc R
C25 C 0.9052(3) 0.5760(2) 0.78373(11) 0.0258(7) Uani 1 1 d .
C26 C 0.9846(3) 0.4920(2) 0.78409(12) 0.0304(7) Uani 1 1 d .
H26 H 1.0623 0.4926 0.7706 0.036 Uiso 1 1 calc R
C27 C 0.7962(3) 0.5346(2) 0.80710(11) 0.0271(7) Uani 1 1 d .
C28 C 0.8211(3) 0.4435(2) 0.81833(12) 0.0302(7) Uani 1 1 d .
C29 C 0.7392(4) 0.3865(3) 0.83905(13) 0.0435(10) Uani 1 1 d .
H29 H 0.7575 0.3245 0.8459 0.052 Uiso 1 1 calc R
C30 C 0.6285(4) 0.4224(4) 0.84973(15) 0.0515(12) Uani 1 1 d .
H30 H 0.5692 0.3844 0.8637 0.062 Uiso 1 1 calc R
C31 C 0.6035(4) 0.5135(3) 0.84012(14) 0.0460(10) Uani 1 1 d .
H31 H 0.5280 0.5374 0.8487 0.055 Uiso 1 1 calc R
C32 C 0.6865(3) 0.5703(3) 0.81828(12) 0.0350(8) Uani 1 1 d .
H32 H 0.6682 0.6322 0.8112 0.042 Uiso 1 1 calc R
C33 C 0.9632(3) 0.6532(3) 0.81457(13) 0.0339(8) Uani 1 1 d .
H33A H 0.9041 0.6824 0.8364 0.041 Uiso 1 1 calc R
H33B H 1.0288 0.6290 0.8349 0.041 Uiso 1 1 calc R
C34 C 1.0088(3) 0.7198(2) 0.77718(14) 0.0327(8) Uani 1 1 d .
C35 C 0.9516(3) 0.6982(2) 0.73018(13) 0.0293(7) Uani 1 1 d .
C36 C 0.8908(3) 0.6187(2) 0.73244(12) 0.0258(7) Uani 1 1 d .
C37 C 0.8257(3) 0.5736(2) 0.69259(11) 0.0246(6) Uani 1 1 d .
C38 C 0.7900(3) 0.6218(2) 0.65042(12) 0.0328(8) Uani 1 1 d .
H38 H 0.8047 0.6855 0.6484 0.039 Uiso 1 1 calc R
C39 C 0.7341(3) 0.5785(2) 0.61203(12) 0.0345(8) Uani 1 1 d .
H39 H 0.7107 0.6125 0.5840 0.041 Uiso 1 1 calc R
C40 C 0.7118(3) 0.4852(2) 0.61403(12) 0.0282(7) Uani 1 1 d .
C41 C 0.7432(3) 0.4365(2) 0.65539(11) 0.0286(7) Uani 1 1 d .
H41 H 0.7261 0.3731 0.6574 0.034 Uiso 1 1 calc R
C42 C 0.8000(3) 0.4802(2) 0.69409(12) 0.0271(7) Uani 1 1 d .
H42 H 0.8219 0.4459 0.7223 0.033 Uiso 1 1 calc R
C43 C 0.8441(4) 0.3134(3) 0.56277(15) 0.0409(9) Uani 1 1 d .
H43A H 0.8407 0.2917 0.5968 0.061 Uiso 1 1 calc R
H43B H 0.9002 0.3643 0.5605 0.061 Uiso 1 1 calc R
H43C H 0.8704 0.2637 0.5413 0.061 Uiso 1 1 calc R
C44 C 0.5778(4) 0.2660(3) 0.55474(16) 0.0476(10) Uani 1 1 d .
H44A H 0.5002 0.2912 0.5460 0.071 Uiso 1 1 calc R
H44B H 0.5781 0.2492 0.5896 0.071 Uiso 1 1 calc R
H44C H 0.5936 0.2117 0.5348 0.071 Uiso 1 1 calc R
C45 C 0.6977(4) 0.3890(3) 0.47702(13) 0.0388(8) Uani 1 1 d .
C46 C 0.7917(6) 0.4624(4) 0.47129(18) 0.085(2) Uani 1 1 d .
H46A H 0.8695 0.4370 0.4796 0.127 Uiso 1 1 calc R
H46B H 0.7737 0.5134 0.4933 0.127 Uiso 1 1 calc R
H46C H 0.7924 0.4841 0.4372 0.127 Uiso 1 1 calc R
C47 C 0.7295(5) 0.3084(4) 0.44384(16) 0.0629(14) Uani 1 1 d .
H47A H 0.6682 0.2613 0.4466 0.094 Uiso 1 1 calc R
H47B H 0.8061 0.2830 0.4540 0.094 Uiso 1 1 calc R
H47C H 0.7347 0.3292 0.4097 0.094 Uiso 1 1 calc R
C48 C 0.5789(5) 0.4261(4) 0.46095(17) 0.0647(14) Uani 1 1 d .
H48A H 0.5562 0.4770 0.4823 0.097 Uiso 1 1 calc R
H48B H 0.5191 0.3778 0.4632 0.097 Uiso 1 1 calc R
H48C H 0.5843 0.4475 0.4269 0.097 Uiso 1 1 calc R

loop_
_atom_site_aniso_label
_atom_site_aniso_U_11
_atom_site_aniso_U_22
_atom_site_aniso_U_33
_atom_site_aniso_U_23
_atom_site_aniso_U_13
_atom_site_aniso_U_12
Si1 0.0440(6) 0.0376(6) 0.0317(5) -0.0063(4) 0.0031(4) -0.0044(5)
Si2 0.0304(5) 0.0286(4) 0.0265(4) -0.0024(4) -0.0023(4) -0.0016(4)
O1 0.062(2) 0.0378(15) 0.0467(16) 0.0013(13) -0.0165(15) -0.0196(15)
O2 0.0517(16) 0.0283(13) 0.0309(12) 0.0030(10) -0.0089(12) -0.0133(12)
O3 0.0384(14) 0.0384(14) 0.0263(11) -0.0062(10) -0.0039(10) -0.0050(12)
O4 0.0581(19) 0.0355(14) 0.0498(16) 0.0025(13) -0.0166(15) -0.0172(14)
O5 0.0606(18) 0.0294(13) 0.0328(13) 0.0048(11) -0.0044(13) -0.0159(13)
O6 0.0387(14) 0.0362(13) 0.0303(12) -0.0093(10) -0.0065(10) 0.0056(12)
N1 0.0348(16) 0.0328(16) 0.0293(14) 0.0009(12) -0.0018(12) 0.0036(14)
N2 0.0415(17) 0.0295(15) 0.0291(14) 0.0024(12) -0.0015(13) 0.0057(14)
C1 0.0296(16) 0.0234(16) 0.0296(16) 0.0006(13) -0.0027(13) -0.0015(15)
C2 0.0307(17) 0.0348(18) 0.0294(17) -0.0008(14) -0.0010(14) 0.0028(16)
C3 0.0321(17) 0.0262(16) 0.0217(14) -0.0004(12) -0.0032(13) -0.0016(14)
C4 0.0383(19) 0.0285(16) 0.0251(15) -0.0010(13) -0.0050(14) -0.0022(16)
C5 0.048(2) 0.0316(19) 0.0347(18) 0.0021(14) 0.0001(16) -0.0079(19)
C6 0.043(2) 0.057(3) 0.0347(19) 0.0000(19) 0.0021(17) -0.016(2)
C7 0.0264(17) 0.071(3) 0.0336(19) -0.0026(19) -0.0011(15) -0.002(2)
C8 0.0305(18) 0.045(2) 0.0265(16) 0.0008(15) -0.0045(14) 0.0069(17)
C9 0.042(2) 0.0330(18) 0.0329(18) 0.0017(15) -0.0073(15) -0.0076(17)
C10 0.0317(18) 0.0268(17) 0.041(2) -0.0012(15) -0.0076(15) -0.0007(15)
C11 0.0316(18) 0.0250(16) 0.0282(16) 0.0004(13) -0.0026(14) 0.0025(15)
C12 0.0271(16) 0.0218(15) 0.0282(16) -0.0013(13) -0.0007(13) 0.0039(14)
C13 0.0250(15) 0.0245(15) 0.0259(14) -0.0035(12) 0.0015(13) -0.0026(14)
C14 0.0313(18) 0.0278(17) 0.0310(16) 0.0014(13) -0.0034(14) 0.0020(15)
C15 0.0351(18) 0.0295(17) 0.0305(16) 0.0016(14) -0.0067(14) -0.0014(16)
C16 0.0331(19) 0.0310(17) 0.0269(16) -0.0042(14) 0.0012(13) -0.0031(15)
C17 0.0377(18) 0.0256(17) 0.0295(16) -0.0004(13) 0.0003(14) -0.0078(17)
C18 0.0307(17) 0.0258(16) 0.0288(16) 0.0017(13) 0.0014(14) -0.0014(15)
C19 0.121(5) 0.042(2) 0.048(3) 0.007(2) 0.022(3) -0.006(3)
C20 0.041(3) 0.115(5) 0.080(4) -0.036(4) 0.008(2) -0.005(3)
C21 0.057(3) 0.035(2) 0.0343(19) -0.0061(15) -0.0096(19) 0.0052(19)
C22 0.071(3) 0.055(3) 0.089(4) -0.017(3) -0.034(3) -0.003(3)
C23 0.087(4) 0.038(2) 0.073(3) 0.003(2) -0.022(3) -0.006(3)
C24 0.117(5) 0.078(4) 0.048(3) -0.029(3) 0.007(3) 0.004(4)
C25 0.0263(15) 0.0238(15) 0.0274(15) 0.0010(13) -0.0025(12) -0.0011(14)
C26 0.0296(17) 0.0333(18) 0.0283(16) 0.0027(14) -0.0009(14) 0.0030(16)
C27 0.0296(17) 0.0322(17) 0.0197(14) -0.0010(12) -0.0020(13) 0.0001(15)
C28 0.0332(18) 0.0306(17) 0.0269(16) -0.0014(14) -0.0007(14) -0.0029(16)
C29 0.060(3) 0.040(2) 0.0305(18) 0.0059(16) -0.0012(18) -0.015(2)
C30 0.047(2) 0.072(3) 0.036(2) 0.004(2) -0.0002(18) -0.027(2)
C31 0.0307(19) 0.079(3) 0.0286(18) -0.003(2) -0.0028(15) -0.001(2)
C32 0.0321(18) 0.047(2) 0.0258(16) -0.0058(15) -0.0039(14) 0.0035(18)
C33 0.0373(19) 0.0319(17) 0.0325(17) -0.0024(15) -0.0086(15) -0.0005(17)
C34 0.0368(19) 0.0248(16) 0.0364(19) -0.0028(14) -0.0053(15) -0.0004(16)
C35 0.0339(18) 0.0215(16) 0.0324(17) -0.0034(14) -0.0012(15) -0.0012(15)
C36 0.0259(16) 0.0233(16) 0.0283(15) 0.0003(13) 0.0015(13) 0.0035(14)
C37 0.0235(15) 0.0244(15) 0.0259(15) 0.0003(13) 0.0020(12) 0.0002(14)
C38 0.040(2) 0.0250(16) 0.0337(17) 0.0009(13) -0.0051(15) -0.0021(16)
C39 0.044(2) 0.0319(18) 0.0277(16) 0.0065(14) -0.0055(15) 0.0027(17)
C40 0.0266(17) 0.0339(17) 0.0240(15) -0.0076(13) 0.0020(12) -0.0007(15)
C41 0.0357(18) 0.0241(16) 0.0261(15) -0.0020(12) 0.0017(14) -0.0043(16)
C42 0.0307(17) 0.0252(16) 0.0255(15) 0.0000(12) -0.0008(13) -0.0007(15)
C43 0.042(2) 0.043(2) 0.038(2) -0.0031(17) -0.0033(17) 0.0069(19)
C44 0.044(2) 0.042(2) 0.057(3) 0.0042(19) -0.002(2) -0.011(2)
C45 0.048(2) 0.039(2) 0.0289(17) -0.0038(15) -0.0014(16) 0.0026(19)
C46 0.115(5) 0.096(4) 0.043(3) 0.019(3) 0.011(3) -0.048(4)
C47 0.081(4) 0.076(3) 0.031(2) -0.012(2) -0.005(2) 0.028(3)
C48 0.082(3) 0.073(3) 0.038(2) 0.000(2) -0.008(2) 0.031(3)

loop_
_atom_type_symbol
_atom_type_description
_atom_type_scat_dispersion_real
_atom_type_scat_dispersion_imag
_atom_type_scat_source
C C 0.0033 0.0000 'International Tables Vol C Tables 4.2.6.8 and 6.1.1.4'
H H 0.0000 0.0000 'International Tables Vol C Tables 4.2.6.8 and 6.1.1.4'
N N 0.0061 0.0000 'International Tables Vol C Tables 4.2.6.8 and 6.1.1.4'
O O 0.0106 0.0000 'International Tables Vol C Tables 4.2.6.8 and 6.1.1.4'
Si Si 0.0817 0.0000 'International Tables Vol C Tables 4.2.6.8 and 6.1.1.4'

loop_
_geom_angle_atom_site_label_1
_geom_angle_atom_site_label_2
_geom_angle_atom_site_label_3
_geom_angle
O3 Si1 C20 107.5(2)
O3 Si1 C19 111.12(19)
C20 Si1 C19 109.6(3)
O3 Si1 C21 104.77(17)
C20 Si1 C21 112.6(2)
C19 Si1 C21 111.1(2)
O6 Si2 C44 106.62(17)
O6 Si2 C43 110.08(16)
C44 Si2 C43 112.6(2)
O6 Si2 C45 105.47(15)
C44 Si2 C45 111.84(19)
C43 Si2 C45 109.97(19)
C11 O2 H2 109.5
C16 O3 Si1 124.0(2)
C35 O5 H5 109.5
C40 O6 Si2 128.7(2)
C2 N1 C4 106.4(3)
C26 N2 C28 106.9(3)
C3 C1 C2 98.7(3)
C3 C1 C12 118.0(3)
C2 C1 C12 113.5(3)
C3 C1 C9 114.0(3)
C2 C1 C9 108.9(3)
C12 C1 C9 103.8(3)
N1 C2 C1 115.8(3)
N1 C2 H2A 122.1
C1 C2 H2A 122.1
C8 C3 C4 120.0(3)
C8 C3 C1 132.0(3)
C4 C3 C1 108.1(3)
C5 C4 C3 122.2(3)
C5 C4 N1 126.8(3)
C3 C4 N1 111.0(3)
C4 C5 C6 117.7(4)
C4 C5 H5A 121.1
C6 C5 H5A 121.1
C7 C6 C5 120.6(4)
C7 C6 H6 119.7
C5 C6 H6 119.7
C6 C7 C8 122.1(4)
C6 C7 H7 119.0
C8 C7 H7 119.0
C3 C8 C7 117.4(4)
C3 C8 H8 121.3
C7 C8 H8 121.3
C10 C9 C1 104.8(3)
C10 C9 H9A 110.8
C1 C9 H9A 110.8
C10 C9 H9B 110.8
C1 C9 H9B 110.8
H9A C9 H9B 108.9
O1 C10 C11 126.0(4)
O1 C10 C9 126.5(3)
C11 C10 C9 107.5(3)
O2 C11 C12 127.1(3)
O2 C11 C10 121.7(3)
C12 C11 C10 111.0(3)
C11 C12 C13 125.6(3)
C11 C12 C1 110.8(3)
C13 C12 C1 123.4(3)
C18 C13 C14 117.7(3)
C18 C13 C12 121.8(3)
C14 C13 C12 120.3(3)
C15 C14 C13 120.8(3)
C15 C14 H14 119.6
C13 C14 H14 119.6
C16 C15 C14 120.4(3)
C16 C15 H15 119.8
C14 C15 H15 119.8
O3 C16 C17 119.8(3)
O3 C16 C15 120.5(3)
C17 C16 C15 119.7(3)
C16 C17 C18 119.9(3)
C16 C17 H17 120.1
C18 C17 H17 120.1
C17 C18 C13 121.4(3)
C17 C18 H18 119.3
C13 C18 H18 119.3
Si1 C19 H19A 109.5
Si1 C19 H19B 109.5
H19A C19 H19B 109.5
Si1 C19 H19C 109.5
H19A C19 H19C 109.5
H19B C19 H19C 109.5
Si1 C20 H20A 109.5
Si1 C20 H20B 109.5
H20A C20 H20B 109.5
Si1 C20 H20C 109.5
H20A C20 H20C 109.5
H20B C20 H20C 109.5
C22 C21 C23 109.3(4)
C22 C21 C24 109.6(4)
C23 C21 C24 108.5(4)
C22 C21 Si1 110.8(3)
C23 C21 Si1 109.5(3)
C24 C21 Si1 109.1(3)
C21 C22 H22A 109.5
C21 C22 H22B 109.5
H22A C22 H22B 109.5
C21 C22 H22C 109.5
H22A C22 H22C 109.5
H22B C22 H22C 109.5
C21 C23 H23A 109.5
C21 C23 H23B 109.5
H23A C23 H23B 109.5
C21 C23 H23C 109.5
H23A C23 H23C 109.5
H23B C23 H23C 109.5
C21 C24 H24A 109.5
C21 C24 H24B 109.5
H24A C24 H24B 109.5
C21 C24 H24C 109.5
H24A C24 H24C 109.5
H24B C24 H24C 109.5
C27 C25 C26 98.7(3)
C27 C25 C36 117.3(3)
C26 C25 C36 113.4(3)
C27 C25 C33 114.0(3)
C26 C25 C33 109.8(3)
C36 C25 C33 103.8(3)
N2 C26 C25 115.5(3)
N2 C26 H26 122.2
C25 C26 H26 122.2
C32 C27 C28 119.6(3)
C32 C27 C25 132.2(3)
C28 C27 C25 108.1(3)
C29 C28 C27 122.6(4)
C29 C28 N2 126.7(3)
C27 C28 N2 110.7(3)
C28 C29 C30 117.6(4)
C28 C29 H29 121.2
C30 C29 H29 121.2
C29 C30 C31 120.5(4)
C29 C30 H30 119.7
C31 C30 H30 119.7
C32 C31 C30 121.4(4)
C32 C31 H31 119.3
C30 C31 H31 119.3
C27 C32 C31 118.3(4)
C27 C32 H32 120.9
C31 C32 H32 120.9
C34 C33 C25 104.6(3)
C34 C33 H33A 110.8
C25 C33 H33A 110.8
C34 C33 H33B 110.8
C25 C33 H33B 110.8
H33A C33 H33B 108.9
O4 C34 C35 126.5(3)
O4 C34 C33 126.1(3)
C35 C34 C33 107.5(3)
O5 C35 C36 125.8(3)
O5 C35 C34 122.4(3)
C36 C35 C34 111.6(3)
C35 C36 C37 127.5(3)
C35 C36 C25 109.8(3)
C37 C36 C25 122.7(3)
C42 C37 C38 117.1(3)
C42 C37 C36 121.5(3)
C38 C37 C36 121.3(3)
C39 C38 C37 121.3(3)
C39 C38 H38 119.3
C37 C38 H38 119.3
C38 C39 C40 120.4(3)
C38 C39 H39 119.8
C40 C39 H39 119.8
O6 C40 C41 122.2(3)
O6 C40 C39 118.1(3)
C41 C40 C39 119.6(3)
C40 C41 C42 119.9(3)
C40 C41 H41 120.1
C42 C41 H41 120.1
C41 C42 C37 121.6(3)
C41 C42 H42 119.2
C37 C42 H42 119.2
Si2 C43 H43A 109.5
Si2 C43 H43B 109.5
H43A C43 H43B 109.5
Si2 C43 H43C 109.5
H43A C43 H43C 109.5
H43B C43 H43C 109.5
Si2 C44 H44A 109.5
Si2 C44 H44B 109.5
H44A C44 H44B 109.5
Si2 C44 H44C 109.5
H44A C44 H44C 109.5
H44B C44 H44C 109.5
C48 C45 C46 109.6(4)
C48 C45 C47 108.3(4)
C46 C45 C47 108.8(4)
C48 C45 Si2 111.1(3)
C46 C45 Si2 108.3(3)
C47 C45 Si2 110.6(3)
C45 C46 H46A 109.5
C45 C46 H46B 109.5
H46A C46 H46B 109.5
C45 C46 H46C 109.5
H46A C46 H46C 109.5
H46B C46 H46C 109.5
C45 C47 H47A 109.5
C45 C47 H47B 109.5
H47A C47 H47B 109.5
C45 C47 H47C 109.5
H47A C47 H47C 109.5
H47B C47 H47C 109.5
C45 C48 H48A 109.5
C45 C48 H48B 109.5
H48A C48 H48B 109.5
C45 C48 H48C 109.5
H48A C48 H48C 109.5
H48B C48 H48C 109.5

loop_
_geom_bond_atom_site_label_1
_geom_bond_atom_site_label_2
_geom_bond_distance
Si1 O3 1.662(3)
Si1 C20 1.862(5)
Si1 C19 1.867(5)
Si1 C21 1.871(4)
Si2 O6 1.664(3)
Si2 C44 1.853(4)
Si2 C43 1.865(4)
Si2 C45 1.880(4)
O1 C10 1.217(4)
O2 C11 1.334(4)
O2 H2 0.8400
O3 C16 1.374(4)
O4 C34 1.216(4)
O5 C35 1.344(4)
O5 H5 0.8400
O6 C40 1.377(4)
N1 C2 1.281(5)
N1 C4 1.433(5)
N2 C26 1.286(4)
N2 C28 1.433(5)
C1 C3 1.508(5)
C1 C2 1.519(5)
C1 C12 1.528(4)
C1 C9 1.560(5)
C2 H2A 0.9500
C3 C8 1.387(5)
C3 C4 1.392(5)
C4 C5 1.379(5)
C5 C6 1.387(6)
C5 H5A 0.9500
C6 C7 1.372(6)
C6 H6 0.9500
C7 C8 1.398(5)
C7 H7 0.9500
C8 H8 0.9500
C9 C10 1.507(5)
C9 H9A 0.9900
C9 H9B 0.9900
C10 C11 1.478(5)
C11 C12 1.356(5)
C12 C13 1.467(4)
C13 C18 1.404(4)
C13 C14 1.405(4)
C14 C15 1.395(5)
C14 H14 0.9500
C15 C16 1.393(5)
C15 H15 0.9500
C16 C17 1.387(5)
C17 C18 1.395(5)
C17 H17 0.9500
C18 H18 0.9500
C19 H19A 0.9800
C19 H19B 0.9800
C19 H19C 0.9800
C20 H20A 0.9800
C20 H20B 0.9800
C20 H20C 0.9800
C21 C22 1.530(6)
C21 C23 1.531(6)
C21 C24 1.541(6)
C22 H22A 0.9800
C22 H22B 0.9800
C22 H22C 0.9800
C23 H23A 0.9800
C23 H23B 0.9800
C23 H23C 0.9800
C24 H24A 0.9800
C24 H24B 0.9800
C24 H24C 0.9800
C25 C27 1.512(5)
C25 C26 1.522(5)
C25 C36 1.539(4)
C25 C33 1.554(5)
C26 H26 0.9500
C27 C32 1.378(5)
C27 C28 1.398(5)
C28 C29 1.368(5)
C29 C30 1.386(6)
C29 H29 0.9500
C30 C31 1.391(7)
C30 H30 0.9500
C31 C32 1.387(6)
C31 H31 0.9500
C32 H32 0.9500
C33 C34 1.501(5)
C33 H33A 0.9900
C33 H33B 0.9900
C34 C35 1.468(5)
C35 C36 1.354(5)
C36 C37 1.467(4)
C37 C42 1.400(4)
C37 C38 1.407(4)
C38 C39 1.375(5)
C38 H38 0.9500
C39 C40 1.391(5)
C39 H39 0.9500
C40 C41 1.380(5)
C41 C42 1.390(4)
C41 H41 0.9500
C42 H42 0.9500
C43 H43A 0.9800
C43 H43B 0.9800
C43 H43C 0.9800
C44 H44A 0.9800
C44 H44B 0.9800
C44 H44C 0.9800
C45 C48 1.511(6)
C45 C46 1.517(7)
C45 C47 1.531(6)
C46 H46A 0.9800
C46 H46B 0.9800
C46 H46C 0.9800
C47 H47A 0.9800
C47 H47B 0.9800
C47 H47C 0.9800
C48 H48A 0.9800
C48 H48B 0.9800
C48 H48C 0.9800

loop_
_geom_torsion_atom_site_label_1
_geom_torsion_atom_site_label_2
_geom_torsion_atom_site_label_3
_geom_torsion_atom_site_label_4
_geom_torsion
C20 Si1 O3 C16 -35.0(4)
C19 Si1 O3 C16 84.9(4)
C21 Si1 O3 C16 -155.0(3)
C44 Si2 O6 C40 114.4(3)
C43 Si2 O6 C40 -8.0(3)
C45 Si2 O6 C40 -126.6(3)
C4 N1 C2 C1 -2.2(4)
C3 C1 C2 N1 2.6(4)
C12 C1 C2 N1 128.3(3)
C9 C1 C2 N1 -116.5(3)
C2 C1 C3 C8 179.2(3)
C12 C1 C3 C8 56.7(5)
C9 C1 C3 C8 -65.5(5)
C2 C1 C3 C4 -1.9(3)
C12 C1 C3 C4 -124.4(3)
C9 C1 C3 C4 113.4(3)
C8 C3 C4 C5 -0.3(5)
C1 C3 C4 C5 -179.3(3)
C8 C3 C4 N1 180.0(3)
C1 C3 C4 N1 0.9(4)
C2 N1 C4 C5 -179.0(3)
C2 N1 C4 C3 0.7(4)
C3 C4 C5 C6 -0.1(5)
N1 C4 C5 C6 179.6(3)
C4 C5 C6 C7 0.7(6)
C5 C6 C7 C8 -0.9(6)
C4 C3 C8 C7 0.2(5)
C1 C3 C8 C7 178.9(3)
C6 C7 C8 C3 0.4(5)
C3 C1 C9 C10 143.6(3)
C2 C1 C9 C10 -107.4(3)
C12 C1 C9 C10 13.9(4)
C1 C9 C10 O1 166.1(4)
C1 C9 C10 C11 -13.4(4)
O1 C10 C11 O2 3.8(6)
C9 C10 C11 O2 -176.6(3)
O1 C10 C11 C12 -171.8(4)
C9 C10 C11 C12 7.8(4)
O2 C11 C12 C13 1.7(6)
C10 C11 C12 C13 177.0(3)
O2 C11 C12 C1 -173.7(3)
C10 C11 C12 C1 1.7(4)
C3 C1 C12 C11 -137.2(3)
C2 C1 C12 C11 108.2(3)
C9 C1 C12 C11 -9.9(4)
C3 C1 C12 C13 47.4(4)
C2 C1 C12 C13 -67.3(4)
C9 C1 C12 C13 174.6(3)
C11 C12 C13 C18 -152.8(3)
C1 C12 C13 C18 22.0(5)
C11 C12 C13 C14 22.3(5)
C1 C12 C13 C14 -162.9(3)
C18 C13 C14 C15 2.1(5)
C12 C13 C14 C15 -173.2(3)
C13 C14 C15 C16 0.8(5)
Si1 O3 C16 C17 105.8(3)
Si1 O3 C16 C15 -75.2(4)
C14 C15 C16 O3 177.7(3)
C14 C15 C16 C17 -3.3(6)
O3 C16 C17 C18 -178.0(3)
C15 C16 C17 C18 2.9(5)
C16 C17 C18 C13 0.0(5)
C14 C13 C18 C17 -2.5(5)
C12 C13 C18 C17 172.8(3)
O3 Si1 C21 C22 -65.2(4)
C20 Si1 C21 C22 178.2(4)
C19 Si1 C21 C22 54.8(4)
O3 Si1 C21 C23 55.4(4)
C20 Si1 C21 C23 -61.2(4)
C19 Si1 C21 C23 175.4(4)
O3 Si1 C21 C24 174.0(3)
C20 Si1 C21 C24 57.4(4)
C19 Si1 C21 C24 -66.0(4)
C28 N2 C26 C25 2.0(4)
C27 C25 C26 N2 -2.1(4)
C36 C25 C26 N2 -127.0(3)
C33 C25 C26 N2 117.4(3)
C26 C25 C27 C32 -179.2(3)
C36 C25 C27 C32 -57.1(5)
C33 C25 C27 C32 64.5(5)
C26 C25 C27 C28 1.3(3)
C36 C25 C27 C28 123.5(3)
C33 C25 C27 C28 -115.0(3)
C32 C27 C28 C29 1.8(5)
C25 C27 C28 C29 -178.6(3)
C32 C27 C28 N2 -179.9(3)
C25 C27 C28 N2 -0.4(4)
C26 N2 C28 C29 177.2(4)
C26 N2 C28 C27 -1.0(4)
C27 C28 C29 C30 -1.1(5)
N2 C28 C29 C30 -179.1(3)
C28 C29 C30 C31 -0.8(6)
C29 C30 C31 C32 2.1(6)
C28 C27 C32 C31 -0.6(5)
C25 C27 C32 C31 -180.0(3)
C30 C31 C32 C27 -1.3(5)
C27 C25 C33 C34 -144.8(3)
C26 C25 C33 C34 105.5(3)
C36 C25 C33 C34 -16.0(4)
C25 C33 C34 O4 -164.7(4)
C25 C33 C34 C35 15.7(4)
O4 C34 C35 O5 -5.0(6)
C33 C34 C35 O5 174.5(3)
O4 C34 C35 C36 171.2(4)
C33 C34 C35 C36 -9.3(4)
O5 C35 C36 C37 -1.8(6)
C34 C35 C36 C37 -177.9(3)
O5 C35 C36 C25 174.4(3)
C34 C35 C36 C25 -1.6(4)
C27 C25 C36 C35 138.0(3)
C26 C25 C36 C35 -107.8(3)
C33 C25 C36 C35 11.3(4)
C27 C25 C36 C37 -45.5(4)
C26 C25 C36 C37 68.7(4)
C33 C25 C36 C37 -172.2(3)
C35 C36 C37 C42 158.6(3)
C25 C36 C37 C42 -17.2(5)
C35 C36 C37 C38 -19.2(5)
C25 C36 C37 C38 164.9(3)
C42 C37 C38 C39 -1.2(5)
C36 C37 C38 C39 176.8(3)
C37 C38 C39 C40 -0.1(6)
Si2 O6 C40 C41 -52.2(4)
Si2 O6 C40 C39 129.7(3)
C38 C39 C40 O6 179.8(3)
C38 C39 C40 C41 1.7(6)
O6 C40 C41 C42 -180.0(3)
C39 C40 C41 C42 -1.9(5)
C40 C41 C42 C37 0.5(5)
C38 C37 C42 C41 0.9(5)
C36 C37 C42 C41 -177.0(3)
O6 Si2 C45 C48 -58.2(3)
C44 Si2 C45 C48 57.3(4)
C43 Si2 C45 C48 -176.9(3)
O6 Si2 C45 C46 62.3(4)
C44 Si2 C45 C46 177.8(4)
C43 Si2 C45 C46 -56.4(4)
O6 Si2 C45 C47 -178.5(3)
C44 Si2 C45 C47 -63.0(4)
C43 Si2 C45 C47 62.8(4)
